data_4080179
loop_
_publ_author_name
'Rong, Weifeng'
'Liu, Dongtao'
'Zuo, Huiping'
'Pan, Yupeng'
'Jian, Zhongbao'
'Li, Shihui'
'Cui, Dongmei'

_publ_section_title
;
 Rare-Earth-Metal Complexes Bearing Phosphazene Ancillary Ligands:
 Structures and Catalysis toward Highly Trans-1,4-Selective
 (Co)Polymerizations of Conjugated Dienes
;
_journal_issue 5
_journal_name_full Organometallics
_journal_page_first 1166
_journal_paper_doi 10.1021/om300967h
_journal_volume 32
_journal_year 2013
_chemical_formula_sum 'C51 H60 Lu N3 O0 P2 Si2'
_chemical_formula_weight 1008.11
_chemical_name_systematic
; 
 ? 
;
_space_group_IT_number 14
_symmetry_cell_setting monoclinic
_symmetry_space_group_name_Hall '-P 2ybc'
_symmetry_space_group_name_H-M 'P 1 21/c 1'
_atom_sites_solution_hydrogens geom
_atom_sites_solution_primary direct
_atom_sites_solution_secondary difmap
_audit_creation_method SHELXL-97
_cell_angle_alpha 90.00
_cell_angle_beta 90.7600(10)
_cell_angle_gamma 90.00
_cell_formula_units_Z 4
_cell_length_a 14.5727(5)
_cell_length_b 14.8201(5)
_cell_length_c 23.1035(8)
_cell_measurement_temperature 273(2)
_cell_volume 4989.2(3)
_computing_cell_refinement 'Bruker SMART'
_computing_data_collection 'Bruker SMART'
_computing_data_reduction 'Bruker SAINT'
_computing_molecular_graphics 'Bruker SHELXTL'
_computing_publication_material 'Bruker SHELXTL'
_computing_structure_refinement 'SHELXL-97 (Sheldrick, 1997)'
_computing_structure_solution 'SHELXS-97 (Sheldrick, 1990)'
_diffrn_ambient_temperature 273(2)
_diffrn_measured_fraction_theta_full 0.999
_diffrn_measured_fraction_theta_max 0.999
_diffrn_measurement_device_type 'CCD area detector'
_diffrn_measurement_method 'phi and omega scans'
_diffrn_radiation_monochromator graphite
_diffrn_radiation_source 'fine-focus sealed tube'
_diffrn_radiation_type MoK\a
_diffrn_radiation_wavelength 0.71073
_diffrn_reflns_av_R_equivalents 0.0465
_diffrn_reflns_av_sigmaI/netI 0.0558
_diffrn_reflns_limit_h_max 18
_diffrn_reflns_limit_h_min -17
_diffrn_reflns_limit_k_max 13
_diffrn_reflns_limit_k_min -18
_diffrn_reflns_limit_l_max 28
_diffrn_reflns_limit_l_min -28
_diffrn_reflns_number 27245
_diffrn_reflns_theta_full 26.07
_diffrn_reflns_theta_max 26.07
_diffrn_reflns_theta_min 1.40
_exptl_absorpt_coefficient_mu 2.126
_exptl_absorpt_correction_T_max 0.7409
_exptl_absorpt_correction_T_min 0.6757
_exptl_absorpt_correction_type multi-scan
_exptl_crystal_colour yellow
_exptl_crystal_density_diffrn 1.342
_exptl_crystal_density_method 'not measured'
_exptl_crystal_description block
_exptl_crystal_F_000 2064
_exptl_crystal_size_max 0.20
_exptl_crystal_size_mid 0.18
_exptl_crystal_size_min 0.15
_refine_diff_density_max 0.753
_refine_diff_density_min -0.438
_refine_diff_density_rms 0.110
_refine_ls_extinction_method none
_refine_ls_goodness_of_fit_ref 1.038
_refine_ls_hydrogen_treatment constr
_refine_ls_matrix_type full
_refine_ls_number_parameters 539
_refine_ls_number_reflns 9880
_refine_ls_number_restraints 0
_refine_ls_restrained_S_all 1.038
_refine_ls_R_factor_all 0.0476
_refine_ls_R_factor_gt 0.0318
_refine_ls_shift/su_max 0.001
_refine_ls_shift/su_mean 0.000
_refine_ls_structure_factor_coef Fsqd
_refine_ls_weighting_details 'calc w=1/[\s^2^(Fo^2^)+(0.0345P)^2^+1.5971P] where P=(Fo^2^+2Fc^2^)/3'
_refine_ls_weighting_scheme calc
_refine_ls_wR_factor_gt 0.0703
_refine_ls_wR_factor_ref 0.0851
_reflns_number_gt 7722
_reflns_number_total 9880
_reflns_threshold_expression >2sigma(I)
_cod_data_source_file om300967h_si_002.cif
_cod_data_source_block 1c
_cod_original_sg_symbol_H-M P2(1)/c
_cod_database_code 4080179

loop_
_symmetry_equiv_pos_as_xyz
'x, y, z'
'-x, y+1/2, -z+1/2'
'-x, -y, -z'
'x, -y-1/2, z-1/2'

loop_
_atom_site_label
_atom_site_type_symbol
_atom_site_fract_x
_atom_site_fract_y
_atom_site_fract_z
_atom_site_U_iso_or_equiv
_atom_site_adp_type
_atom_site_occupancy
_atom_site_symmetry_multiplicity
_atom_site_calc_flag
_atom_site_refinement_flags
Lu1 Lu 0.202174(11) 0.189629(11) 0.144104(7) 0.02231(6) Uani 1 1 d .
P1 P 0.32390(6) 0.16524(7) 0.25090(4) 0.0210(2) Uani 1 1 d .
P2 P 0.11570(6) 0.21255(7) 0.26239(4) 0.0208(2) Uani 1 1 d .
N1 N 0.3482(2) 0.1655(2) 0.18293(14) 0.0246(7) Uani 1 1 d .
N2 N 0.2153(2) 0.1739(2) 0.24756(14) 0.0232(7) Uani 1 1 d .
N3 N 0.0721(2) 0.2160(2) 0.19789(13) 0.0235(7) Uani 1 1 d .
Si1 Si 0.19000(8) -0.03968(8) 0.08566(5) 0.0362(3) Uani 1 1 d .
Si2 Si 0.20993(8) 0.34676(9) 0.02181(5) 0.0339(3) Uani 1 1 d .
C1 C 0.4350(2) 0.1615(3) 0.15773(17) 0.0229(8) Uani 1 1 d .
C2 C 0.4393(3) 0.1572(3) 0.09741(18) 0.0330(10) Uani 1 1 d .
H2 H 0.3852 0.1593 0.0757 0.040 Uiso 1 1 calc R
C3 C 0.5224(3) 0.1500(3) 0.06910(19) 0.0414(11) Uani 1 1 d .
H3 H 0.5235 0.1462 0.0289 0.050 Uiso 1 1 calc R
C4 C 0.6035(3) 0.1484(3) 0.1008(2) 0.0371(11) Uani 1 1 d .
H4 H 0.6594 0.1435 0.0821 0.045 Uiso 1 1 calc R
C5 C 0.6008(3) 0.1543(3) 0.16048(19) 0.0324(10) Uani 1 1 d .
H5 H 0.6553 0.1538 0.1819 0.039 Uiso 1 1 calc R
C6 C 0.5178(3) 0.1608(3) 0.18871(18) 0.0266(9) Uani 1 1 d .
H6 H 0.5173 0.1648 0.2289 0.032 Uiso 1 1 calc R
C7 C 0.3566(2) 0.0611(3) 0.28586(16) 0.0216(8) Uani 1 1 d .
C8 C 0.4000(3) -0.0059(3) 0.25547(17) 0.0289(9) Uani 1 1 d .
H8 H 0.4133 0.0030 0.2166 0.035 Uiso 1 1 calc R
C9 C 0.4241(3) -0.0865(3) 0.28200(19) 0.0343(10) Uani 1 1 d .
H9 H 0.4533 -0.1314 0.2610 0.041 Uiso 1 1 calc R
C10 C 0.4048(3) -0.0999(3) 0.33943(19) 0.0321(10) Uani 1 1 d .
H10 H 0.4225 -0.1533 0.3575 0.038 Uiso 1 1 calc R
C11 C 0.3594(3) -0.0344(3) 0.37025(17) 0.0300(9) Uani 1 1 d .
H11 H 0.3454 -0.0442 0.4089 0.036 Uiso 1 1 calc R
C12 C 0.3346(3) 0.0460(3) 0.34381(16) 0.0272(9) Uani 1 1 d .
H12 H 0.3034 0.0898 0.3645 0.033 Uiso 1 1 calc R
C13 C 0.3744(2) 0.2571(3) 0.29172(16) 0.0221(8) Uani 1 1 d .
C14 C 0.4362(3) 0.2454(3) 0.33698(18) 0.0323(10) Uani 1 1 d .
H14 H 0.4564 0.1878 0.3467 0.039 Uiso 1 1 calc R
C15 C 0.4683(3) 0.3192(3) 0.3679(2) 0.0406(11) Uani 1 1 d .
H15 H 0.5102 0.3111 0.3982 0.049 Uiso 1 1 calc R
C16 C 0.4383(3) 0.4046(3) 0.3540(2) 0.0394(11) Uani 1 1 d .
H16 H 0.4586 0.4538 0.3756 0.047 Uiso 1 1 calc R
C17 C 0.3787(3) 0.4175(3) 0.3084(2) 0.0394(11) Uani 1 1 d .
H17 H 0.3596 0.4754 0.2986 0.047 Uiso 1 1 calc R
C18 C 0.3468(3) 0.3440(3) 0.2768(2) 0.0340(10) Uani 1 1 d .
H18 H 0.3069 0.3528 0.2456 0.041 Uiso 1 1 calc R
C19 C 0.0606(2) 0.1374(3) 0.31227(16) 0.0223(8) Uani 1 1 d .
C20 C 0.0901(3) 0.0474(3) 0.31461(17) 0.0284(9) Uani 1 1 d .
H20 H 0.1375 0.0282 0.2910 0.034 Uiso 1 1 calc R
C21 C 0.0493(3) -0.0128(3) 0.35176(19) 0.0378(11) Uani 1 1 d .
H21 H 0.0695 -0.0723 0.3533 0.045 Uiso 1 1 calc R
C22 C -0.0214(3) 0.0147(3) 0.38669(19) 0.0394(11) Uani 1 1 d .
H22 H -0.0485 -0.0260 0.4119 0.047 Uiso 1 1 calc R
C23 C -0.0518(3) 0.1027(3) 0.38409(18) 0.0373(11) Uani 1 1 d .
H23 H -0.1005 0.1208 0.4070 0.045 Uiso 1 1 calc R
C24 C -0.0105(3) 0.1644(3) 0.34778(17) 0.0282(9) Uani 1 1 d .
H24 H -0.0304 0.2240 0.3472 0.034 Uiso 1 1 calc R
C25 C 0.1181(3) 0.3222(3) 0.29647(17) 0.0249(9) Uani 1 1 d .
C26 C 0.1420(3) 0.3314(3) 0.35489(19) 0.0387(11) Uani 1 1 d .
H26 H 0.1538 0.2806 0.3774 0.046 Uiso 1 1 calc R
C27 C 0.1480(4) 0.4163(3) 0.3791(2) 0.0523(13) Uani 1 1 d .
H27 H 0.1635 0.4226 0.4181 0.063 Uiso 1 1 calc R
C28 C 0.1311(3) 0.4917(3) 0.3460(2) 0.0524(14) Uani 1 1 d .
H28 H 0.1350 0.5487 0.3627 0.063 Uiso 1 1 calc R
C29 C 0.1083(3) 0.4834(3) 0.2880(2) 0.0465(12) Uani 1 1 d .
H29 H 0.0974 0.5345 0.2656 0.056 Uiso 1 1 calc R
C30 C 0.1018(3) 0.3989(3) 0.26358(19) 0.0328(10) Uani 1 1 d .
H30 H 0.0864 0.3933 0.2246 0.039 Uiso 1 1 calc R
C31 C -0.0181(2) 0.2377(3) 0.17992(16) 0.0226(8) Uani 1 1 d .
C32 C -0.0882(3) 0.2655(3) 0.21675(18) 0.0329(10) Uani 1 1 d .
H32 H -0.0766 0.2703 0.2563 0.040 Uiso 1 1 calc R
C33 C -0.1747(3) 0.2862(3) 0.1950(2) 0.0386(11) Uani 1 1 d .
H33 H -0.2207 0.3033 0.2203 0.046 Uiso 1 1 calc R
C34 C -0.1939(3) 0.2817(3) 0.1367(2) 0.0366(11) Uani 1 1 d .
H34 H -0.2521 0.2957 0.1224 0.044 Uiso 1 1 calc R
C35 C -0.1251(3) 0.2562(3) 0.09990(19) 0.0366(11) Uani 1 1 d .
H35 H -0.1368 0.2534 0.0603 0.044 Uiso 1 1 calc R
C36 C -0.0391(3) 0.2347(3) 0.12110(17) 0.0297(9) Uani 1 1 d .
H36 H 0.0062 0.2176 0.0953 0.036 Uiso 1 1 calc R
C37 C 0.1638(3) 0.0795(3) 0.07593(19) 0.0421(11) Uani 1 1 d .
H37A H 0.0979 0.0836 0.0697 0.051 Uiso 1 1 calc R
H37B H 0.1919 0.0976 0.0399 0.051 Uiso 1 1 calc R
C38 C 0.2249(3) 0.3289(3) 0.10000(18) 0.0331(10) Uani 1 1 d .
H38A H 0.1844 0.3713 0.1189 0.040 Uiso 1 1 calc R
H38B H 0.2871 0.3473 0.1097 0.040 Uiso 1 1 calc R
C39 C 0.1229(4) -0.1163(4) 0.0375(3) 0.0758(19) Uani 1 1 d .
H39A H 0.0586 -0.1041 0.0415 0.114 Uiso 1 1 calc R
H39B H 0.1351 -0.1779 0.0480 0.114 Uiso 1 1 calc R
H39C H 0.1402 -0.1066 -0.0020 0.114 Uiso 1 1 calc R
C40 C 0.3149(4) -0.0590(4) 0.0722(3) 0.0756(19) Uani 1 1 d .
H40A H 0.3282 -0.0452 0.0326 0.113 Uiso 1 1 calc R
H40B H 0.3298 -0.1210 0.0799 0.113 Uiso 1 1 calc R
H40C H 0.3508 -0.0208 0.0973 0.113 Uiso 1 1 calc R
C41 C 0.1676(5) -0.0764(4) 0.1611(2) 0.0781(19) Uani 1 1 d .
H41A H 0.2044 -0.0413 0.1875 0.117 Uiso 1 1 calc R
H41B H 0.1830 -0.1391 0.1653 0.117 Uiso 1 1 calc R
H41C H 0.1039 -0.0679 0.1695 0.117 Uiso 1 1 calc R
C42 C 0.3017(3) 0.2831(4) -0.0183(2) 0.0559(15) Uani 1 1 d .
H42A H 0.3611 0.3027 -0.0051 0.084 Uiso 1 1 calc R
H42B H 0.2953 0.2946 -0.0591 0.084 Uiso 1 1 calc R
H42C H 0.2951 0.2196 -0.0112 0.084 Uiso 1 1 calc R
C43 C 0.0964(3) 0.3052(3) -0.0046(2) 0.0447(12) Uani 1 1 d .
H43A H 0.0923 0.2413 0.0017 0.067 Uiso 1 1 calc R
H43B H 0.0898 0.3177 -0.0452 0.067 Uiso 1 1 calc R
H43C H 0.0485 0.3352 0.0161 0.067 Uiso 1 1 calc R
C44 C 0.2173(4) 0.4673(3) -0.0018(2) 0.0513(13) Uani 1 1 d .
H44A H 0.1719 0.5022 0.0181 0.077 Uiso 1 1 calc R
H44B H 0.2063 0.4710 -0.0428 0.077 Uiso 1 1 calc R
H44C H 0.2773 0.4905 0.0073 0.077 Uiso 1 1 calc R
C45 C 0.3350(4) 0.6102(4) 0.1232(2) 0.0562(14) Uani 1 1 d .
C46 C 0.4096(4) 0.5605(4) 0.1078(2) 0.0571(14) Uani 1 1 d .
H46 H 0.4314 0.5150 0.1321 0.069 Uiso 1 1 calc R
C47 C 0.4528(4) 0.5777(4) 0.0560(3) 0.0665(17) Uani 1 1 d .
H47 H 0.5043 0.5443 0.0462 0.080 Uiso 1 1 calc R
C48 C 0.4212(4) 0.6429(4) 0.0189(3) 0.0639(16) Uani 1 1 d .
H48 H 0.4503 0.6534 -0.0161 0.077 Uiso 1 1 calc R
C49 C 0.3464(4) 0.6920(4) 0.0340(3) 0.0623(16) Uani 1 1 d .
H49 H 0.3236 0.7360 0.0090 0.075 Uiso 1 1 calc R
C50 C 0.3039(4) 0.6766(4) 0.0866(3) 0.0577(15) Uani 1 1 d .
H50 H 0.2539 0.7118 0.0971 0.069 Uiso 1 1 calc R
C51 C 0.2899(4) 0.5912(5) 0.1804(2) 0.086(2) Uani 1 1 d .
H51A H 0.2393 0.5506 0.1744 0.129 Uiso 1 1 calc R
H51B H 0.2680 0.6466 0.1966 0.129 Uiso 1 1 calc R
H51C H 0.3338 0.5642 0.2065 0.129 Uiso 1 1 calc R

loop_
_atom_site_aniso_label
_atom_site_aniso_U_11
_atom_site_aniso_U_22
_atom_site_aniso_U_33
_atom_site_aniso_U_23
_atom_site_aniso_U_13
_atom_site_aniso_U_12
Lu1 0.02102(9) 0.02566(10) 0.02027(9) -0.00141(7) 0.00103(6) 0.00285(7)
P1 0.0189(5) 0.0215(5) 0.0227(5) 0.0016(4) 0.0008(4) 0.0008(4)
P2 0.0192(5) 0.0219(5) 0.0213(5) -0.0009(4) 0.0019(4) 0.0009(4)
N1 0.0221(17) 0.0270(19) 0.0246(17) 0.0046(14) 0.0030(14) 0.0026(13)
N2 0.0192(16) 0.0250(19) 0.0255(17) -0.0001(14) -0.0015(13) 0.0038(13)
N3 0.0218(17) 0.0249(18) 0.0237(17) 0.0010(14) -0.0009(13) 0.0036(13)
Si1 0.0399(7) 0.0299(7) 0.0387(7) -0.0073(6) 0.0005(6) 0.0019(5)
Si2 0.0362(7) 0.0394(7) 0.0260(6) 0.0054(6) 0.0041(5) 0.0043(6)
C1 0.0207(19) 0.021(2) 0.027(2) 0.0009(17) 0.0041(16) -0.0013(15)
C2 0.027(2) 0.040(3) 0.031(2) 0.002(2) 0.0015(18) 0.0037(19)
C3 0.043(3) 0.051(3) 0.030(2) 0.002(2) 0.013(2) 0.000(2)
C4 0.029(2) 0.036(3) 0.047(3) 0.003(2) 0.019(2) 0.0003(19)
C5 0.027(2) 0.023(2) 0.047(3) 0.006(2) 0.0035(19) 0.0024(18)
C6 0.023(2) 0.026(2) 0.031(2) 0.0040(18) 0.0050(17) -0.0003(16)
C7 0.0131(18) 0.024(2) 0.028(2) 0.0006(17) -0.0009(15) -0.0012(15)
C8 0.031(2) 0.029(2) 0.027(2) -0.0024(18) 0.0069(18) -0.0003(18)
C9 0.037(2) 0.019(2) 0.047(3) -0.004(2) 0.012(2) 0.0039(18)
C10 0.029(2) 0.022(2) 0.045(3) 0.009(2) 0.0011(19) 0.0024(17)
C11 0.034(2) 0.028(2) 0.027(2) 0.0051(19) 0.0021(18) -0.0028(18)
C12 0.027(2) 0.028(2) 0.026(2) -0.0009(18) 0.0053(17) 0.0026(17)
C13 0.0176(19) 0.021(2) 0.028(2) 0.0011(17) 0.0039(16) -0.0015(15)
C14 0.035(2) 0.027(2) 0.035(2) 0.003(2) -0.0098(19) -0.0032(18)
C15 0.045(3) 0.044(3) 0.032(2) -0.001(2) -0.010(2) -0.010(2)
C16 0.042(3) 0.029(3) 0.047(3) -0.012(2) 0.009(2) -0.010(2)
C17 0.036(2) 0.015(2) 0.067(3) -0.001(2) 0.002(2) -0.0033(18)
C18 0.028(2) 0.025(2) 0.049(3) 0.005(2) -0.005(2) -0.0036(18)
C19 0.0203(19) 0.026(2) 0.021(2) 0.0015(17) -0.0007(15) -0.0049(16)
C20 0.028(2) 0.026(2) 0.031(2) -0.0020(19) 0.0030(17) -0.0017(17)
C21 0.046(3) 0.025(2) 0.043(3) 0.003(2) 0.001(2) -0.009(2)
C22 0.043(3) 0.035(3) 0.040(3) 0.012(2) 0.002(2) -0.016(2)
C23 0.032(2) 0.048(3) 0.033(2) 0.003(2) 0.0089(19) -0.009(2)
C24 0.031(2) 0.025(2) 0.028(2) 0.0006(18) 0.0027(18) 0.0030(17)
C25 0.025(2) 0.023(2) 0.028(2) -0.0017(17) 0.0045(17) -0.0018(16)
C26 0.056(3) 0.029(3) 0.031(2) -0.005(2) -0.003(2) -0.003(2)
C27 0.078(4) 0.040(3) 0.039(3) -0.011(2) -0.002(3) -0.006(3)
C28 0.065(3) 0.028(3) 0.064(4) -0.021(3) 0.000(3) -0.008(2)
C29 0.049(3) 0.024(3) 0.067(4) -0.001(2) -0.003(3) 0.002(2)
C30 0.035(2) 0.024(2) 0.039(3) -0.001(2) -0.0017(19) 0.0007(18)
C31 0.0206(19) 0.020(2) 0.027(2) 0.0021(17) 0.0003(16) 0.0024(15)
C32 0.030(2) 0.040(3) 0.030(2) 0.002(2) 0.0050(18) 0.0053(19)
C33 0.022(2) 0.046(3) 0.049(3) 0.000(2) 0.008(2) 0.0057(19)
C34 0.024(2) 0.034(3) 0.051(3) -0.006(2) -0.011(2) -0.0002(18)
C35 0.037(3) 0.038(3) 0.034(2) -0.009(2) -0.012(2) 0.008(2)
C36 0.029(2) 0.034(3) 0.026(2) -0.0027(19) 0.0008(17) 0.0077(18)
C37 0.049(3) 0.038(3) 0.039(3) -0.010(2) -0.008(2) 0.011(2)
C38 0.038(2) 0.034(3) 0.028(2) 0.0031(19) 0.0028(19) 0.0027(19)
C39 0.097(5) 0.050(4) 0.080(4) -0.021(3) -0.029(4) 0.007(3)
C40 0.057(4) 0.037(3) 0.133(6) -0.010(4) 0.016(4) 0.007(3)
C41 0.108(5) 0.065(4) 0.061(4) 0.010(3) 0.010(4) -0.016(4)
C42 0.050(3) 0.076(4) 0.042(3) 0.012(3) 0.016(2) 0.020(3)
C43 0.050(3) 0.054(3) 0.030(2) 0.001(2) -0.003(2) 0.002(2)
C44 0.063(3) 0.049(3) 0.042(3) 0.014(3) 0.012(2) -0.005(3)
C45 0.053(3) 0.062(4) 0.053(3) -0.001(3) -0.012(3) -0.009(3)
C46 0.052(3) 0.057(4) 0.062(4) -0.013(3) -0.017(3) 0.006(3)
C47 0.053(3) 0.073(4) 0.073(4) -0.032(4) -0.010(3) 0.009(3)
C48 0.062(4) 0.069(4) 0.061(4) -0.013(3) -0.003(3) -0.012(3)
C49 0.076(4) 0.039(3) 0.072(4) 0.006(3) -0.009(3) -0.012(3)
C50 0.050(3) 0.046(3) 0.077(4) 0.004(3) -0.005(3) 0.002(2)
C51 0.078(5) 0.123(6) 0.058(4) 0.011(4) -0.006(3) -0.006(4)

loop_
_atom_type_symbol
_atom_type_description
_atom_type_scat_dispersion_real
_atom_type_scat_dispersion_imag
_atom_type_scat_source
C C 0.0033 0.0016 'International Tables Vol C Tables 4.2.6.8 and 6.1.1.4'
H H 0.0000 0.0000 'International Tables Vol C Tables 4.2.6.8 and 6.1.1.4'
N N 0.0061 0.0033 'International Tables Vol C Tables 4.2.6.8 and 6.1.1.4'
O O 0.0106 0.0060 'International Tables Vol C Tables 4.2.6.8 and 6.1.1.4'
Si Si 0.0817 0.0704 'International Tables Vol C Tables 4.2.6.8 and 6.1.1.4'
P P 0.1023 0.0942 'International Tables Vol C Tables 4.2.6.8 and 6.1.1.4'
Lu Lu -0.4720 5.8584 'International Tables Vol C Tables 4.2.6.8 and 6.1.1.4'

loop_
_geom_angle_atom_site_label_1
_geom_angle_atom_site_label_2
_geom_angle_atom_site_label_3
_geom_angle
N3 Lu1 C38 101.98(13)
N3 Lu1 N1 124.81(11)
C38 Lu1 N1 99.83(13)
N3 Lu1 C37 106.86(14)
C38 Lu1 C37 111.06(16)
N1 Lu1 C37 111.28(13)
N3 Lu1 N2 62.47(10)
C38 Lu1 N2 120.71(13)
N1 Lu1 N2 62.74(10)
C37 Lu1 N2 128.20(14)
N2 P1 N1 100.62(16)
N2 P1 C7 110.39(16)
N1 P1 C7 112.16(17)
N2 P1 C13 111.27(17)
N1 P1 C13 114.39(17)
C7 P1 C13 107.91(17)
N2 P2 N3 99.24(16)
N2 P2 C19 109.20(17)
N3 P2 C19 115.97(17)
N2 P2 C25 113.76(17)
N3 P2 C25 112.29(18)
C19 P2 C25 106.48(18)
C1 N1 P1 128.0(3)
C1 N1 Lu1 132.3(2)
P1 N1 Lu1 99.41(14)
P1 N2 P2 157.4(2)
P1 N2 Lu1 97.01(15)
P2 N2 Lu1 96.77(14)
C31 N3 P2 129.3(3)
C31 N3 Lu1 130.4(2)
P2 N3 Lu1 100.09(14)
C37 Si1 C41 111.1(3)
C37 Si1 C39 114.3(2)
C41 Si1 C39 106.6(3)
C37 Si1 C40 109.3(2)
C41 Si1 C40 107.1(3)
C39 Si1 C40 108.2(3)
C38 Si2 C43 111.6(2)
C38 Si2 C44 114.7(2)
C43 Si2 C44 105.9(2)
C38 Si2 C42 109.6(2)
C43 Si2 C42 107.8(2)
C44 Si2 C42 106.9(2)
C6 C1 N1 124.5(4)
C6 C1 C2 117.5(3)
N1 C1 C2 118.0(3)
C3 C2 C1 121.6(4)
C4 C3 C2 119.8(4)
C5 C4 C3 119.5(4)
C4 C5 C6 120.7(4)
C5 C6 C1 120.9(4)
C8 C7 C12 119.1(4)
C8 C7 P1 120.7(3)
C12 C7 P1 120.2(3)
C7 C8 C9 120.8(4)
C10 C9 C8 119.8(4)
C9 C10 C11 120.2(4)
C10 C11 C12 120.2(4)
C11 C12 C7 119.9(4)
C14 C13 C18 119.1(4)
C14 C13 P1 123.9(3)
C18 C13 P1 117.0(3)
C13 C14 C15 120.2(4)
C16 C15 C14 120.2(4)
C17 C16 C15 120.2(4)
C16 C17 C18 120.0(4)
C17 C18 C13 120.3(4)
C24 C19 C20 118.8(4)
C24 C19 P2 122.9(3)
C20 C19 P2 118.3(3)
C21 C20 C19 120.3(4)
C22 C21 C20 120.3(4)
C21 C22 C23 119.7(4)
C22 C23 C24 120.7(4)
C23 C24 C19 120.1(4)
C30 C25 C26 119.2(4)
C30 C25 P2 119.8(3)
C26 C25 P2 120.9(3)
C27 C26 C25 119.7(4)
C28 C27 C26 120.3(4)
C27 C28 C29 120.4(4)
C30 C29 C28 119.6(5)
C29 C30 C25 120.7(4)
C36 C31 C32 116.7(3)
C36 C31 N3 118.3(3)
C32 C31 N3 125.0(3)
C33 C32 C31 120.8(4)
C34 C33 C32 121.2(4)
C33 C34 C35 118.6(4)
C36 C35 C34 120.7(4)
C35 C36 C31 121.9(4)
Si1 C37 Lu1 123.2(2)
Si2 C38 Lu1 122.9(2)
C50 C45 C46 119.0(6)
C50 C45 C51 121.9(6)
C46 C45 C51 119.0(6)
C45 C46 C47 120.0(6)
C48 C47 C46 121.4(6)
C49 C48 C47 118.7(6)
C48 C49 C50 120.3(6)
C45 C50 C49 120.6(6)

loop_
_geom_bond_atom_site_label_1
_geom_bond_atom_site_label_2
_geom_bond_distance
Lu1 N3 2.314(3)
Lu1 C38 2.327(4)
Lu1 N1 2.327(3)
Lu1 C37 2.331(4)
Lu1 N2 2.406(3)
P1 N2 1.589(3)
P1 N1 1.614(3)
P1 C7 1.803(4)
P1 C13 1.807(4)
P2 N2 1.601(3)
P2 N3 1.613(3)
P2 C19 1.799(4)
P2 C25 1.806(4)
N1 C1 1.401(5)
N3 C31 1.410(4)
Si1 C37 1.820(5)
Si1 C41 1.859(6)
Si1 C39 1.860(5)
Si1 C40 1.873(5)
Si2 C38 1.836(4)
Si2 C43 1.861(5)
Si2 C44 1.871(5)
Si2 C42 1.889(5)
C1 C6 1.395(5)
C1 C2 1.397(5)
C2 C3 1.388(6)
C3 C4 1.381(6)
C4 C5 1.383(6)
C5 C6 1.385(5)
C7 C8 1.375(5)
C7 C12 1.399(5)
C8 C9 1.386(6)
C9 C10 1.374(6)
C10 C11 1.379(6)
C11 C12 1.385(5)
C13 C14 1.382(5)
C13 C18 1.391(5)
C14 C15 1.385(6)
C15 C16 1.375(6)
C16 C17 1.371(6)
C17 C18 1.387(6)
C19 C24 1.389(5)
C19 C20 1.403(5)
C20 C21 1.379(6)
C21 C22 1.379(6)
C22 C23 1.378(6)
C23 C24 1.384(6)
C25 C30 1.387(5)
C25 C26 1.396(6)
C26 C27 1.379(6)
C27 C28 1.375(7)
C28 C29 1.382(7)
C29 C30 1.375(6)
C31 C36 1.390(5)
C31 C32 1.401(5)
C32 C33 1.385(5)
C33 C34 1.373(6)
C34 C35 1.376(6)
C35 C36 1.376(5)
C45 C50 1.371(7)
C45 C46 1.365(7)
C45 C51 1.509(7)
C46 C47 1.383(8)
C47 C48 1.368(8)
C48 C49 1.360(8)
C49 C50 1.391(8)
